data_7202690
loop_
_publ_author_name
'Christer B. Aaker\"oy'
'Nate Schultheiss'
'John Desper'
'Curtis Moore'

_publ_section_title
;
 Attempted assembly of discrete coordination complexes into 1-D chains
 using halogen bonding or halogen?halogen interactions
;
_journal_issue 5
_journal_name_full CrystEngComm
_journal_page_first 421
_journal_paper_doi 10.1039/b700286f
_journal_volume 9
_journal_year 2007
_chemical_formula_moiety
;
Cu (C5 H O2 F6)2 (C13 H6 F4 N I)2
;
_chemical_formula_sum 'C36 H14 Cu F20 I2 N2 O4'
_chemical_formula_weight 1235.83
_chemical_name_common
;N3 Cu(F6-acac)2 (1-(4-pyridyl)-2-(2,3,5,6-F4-4-I-
phenyl)ethene)2
;
_chemical_name_systematic
;
N3 Cu(F6-acac)2 [1-(4-pyridyl)-2-(2,3,5,6-F4-4-I-phenyl)ethene]2
;
_space_group_IT_number 2
_symmetry_cell_setting triclinic
_symmetry_space_group_name_Hall '-P 1'
_symmetry_space_group_name_H-M 'P -1'
_atom_sites_solution_hydrogens geom
_atom_sites_solution_primary direct
_atom_sites_solution_secondary difmap
_audit_creation_method SHELXL-97
_cell_angle_alpha 87.447(2)
_cell_angle_beta 88.530(2)
_cell_angle_gamma 69.506(2)
_cell_formula_units_Z 1
_cell_length_a 9.0352(4)
_cell_length_b 9.0357(4)
_cell_length_c 13.2174(6)
_cell_measurement_reflns_used 9342
_cell_measurement_temperature 100(2)
_cell_measurement_theta_max 32.50
_cell_measurement_theta_min 2.80
_cell_volume 1009.70(8)
_computing_cell_refinement 'Bruker XSCANS'
_computing_data_collection 'Bruker XSCANS'
_computing_data_reduction 'Bruker SHELXTL'
_computing_molecular_graphics 'Bruker SHELXTL'
_computing_publication_material 'Bruker SHELXTL'
_computing_structure_refinement 'SHELXL-97 (Sheldrick, 1997)'
_computing_structure_solution 'SHELXS-97 (Sheldrick, 1990)'
_diffrn_ambient_temperature 100(2)
_diffrn_measured_fraction_theta_full 0.962
_diffrn_measured_fraction_theta_max 0.962
_diffrn_measurement_device_type 'CCD area detector'
_diffrn_measurement_method 'phi and omega scans'
_diffrn_radiation_monochromator graphite
_diffrn_radiation_source 'fine-focus sealed tube'
_diffrn_radiation_type MoK\a
_diffrn_radiation_wavelength 0.71073
_diffrn_reflns_av_R_equivalents 0.0265
_diffrn_reflns_av_sigmaI/netI 0.0288
_diffrn_reflns_limit_h_max 13
_diffrn_reflns_limit_h_min -13
_diffrn_reflns_limit_k_max 13
_diffrn_reflns_limit_k_min -13
_diffrn_reflns_limit_l_max 19
_diffrn_reflns_limit_l_min -20
_diffrn_reflns_number 35349
_diffrn_reflns_theta_full 33.29
_diffrn_reflns_theta_max 33.29
_diffrn_reflns_theta_min 3.09
_exptl_absorpt_coefficient_mu 2.205
_exptl_absorpt_correction_T_max 1.000
_exptl_absorpt_correction_T_min 0.892
_exptl_absorpt_correction_type multi-scan
_exptl_absorpt_process_details SADABS
_exptl_crystal_colour colorless
_exptl_crystal_density_diffrn 2.032
_exptl_crystal_density_method 'not measured'
_exptl_crystal_description Block
_exptl_crystal_F_000 591
_exptl_crystal_size_max 0.250
_exptl_crystal_size_mid 0.240
_exptl_crystal_size_min 0.170
_refine_diff_density_max 1.672
_refine_diff_density_min -1.395
_refine_diff_density_rms 0.094
_refine_ls_extinction_method none
_refine_ls_goodness_of_fit_ref 1.031
_refine_ls_hydrogen_treatment constr
_refine_ls_matrix_type full
_refine_ls_number_parameters 308
_refine_ls_number_reflns 7467
_refine_ls_number_restraints 18
_refine_ls_restrained_S_all 1.039
_refine_ls_R_factor_all 0.0470
_refine_ls_R_factor_gt 0.0327
_refine_ls_shift/su_max 0.000
_refine_ls_shift/su_mean 0.000
_refine_ls_structure_factor_coef Fsqd
_refine_ls_weighting_details 'calc w=1/[\s^2^(Fo^2^)+(0.0300P)^2^+1.0000P] where P=(Fo^2^+2Fc^2^)/3'
_refine_ls_weighting_scheme calc
_refine_ls_wR_factor_gt 0.0716
_refine_ls_wR_factor_ref 0.0784
_reflns_number_gt 5932
_reflns_number_total 7467
_reflns_threshold_expression >2sigma(I)
_cod_data_source_file b700286f.txt
_cod_data_source_block 5
_cod_depositor_comments
;
The following automatic conversions were performed:
'_symmetry_cell_setting' value 'Triclinic' changed to 'triclinic'
according to '/home/saulius/struct/CIF-dictionaries/cif_core.dic'
dictionary named 'cif_core.dic' version 2.4.1 from 2010-06-29.

Automatic conversion script
Id: cif_fix_enum 1527 2010-12-29 10:47:43Z saulius 
;
_cod_original_sg_symbol_H-M P-1
_cod_database_code 7202690

loop_
_symmetry_equiv_pos_as_xyz
'x, y, z'
'-x, -y, -z'

loop_
_atom_site_label
_atom_site_type_symbol
_atom_site_fract_x
_atom_site_fract_y
_atom_site_fract_z
_atom_site_U_iso_or_equiv
_atom_site_adp_type
_atom_site_occupancy
_atom_site_symmetry_multiplicity
_atom_site_calc_flag
_atom_site_refinement_flags
_atom_site_disorder_assembly
_atom_site_disorder_group
Cu1 Cu 0.0000 0.5000 0.5000 0.02062(7) Uani 1 2 d S . .
I1 I 0.64572(2) -0.552468(17) -0.222903(11) 0.03433(5) Uani 1 1 d . . .
N11 N 0.1109(2) 0.3461(2) 0.39568(13) 0.0232(3) Uani 1 1 d . . .
C12 C 0.0393(3) 0.3373(3) 0.30939(17) 0.0272(4) Uani 1 1 d . . .
H12 H -0.0636 0.4059 0.2985 0.033 Uiso 1 1 calc R . .
C13 C 0.1123(3) 0.2305(3) 0.23643(17) 0.0280(4) Uani 1 1 d . . .
H13 H 0.0590 0.2280 0.1776 0.034 Uiso 1 1 calc R . .
C14 C 0.2664(3) 0.1261(3) 0.25111(16) 0.0251(4) Uani 1 1 d . . .
C15 C 0.3407(3) 0.1387(3) 0.33996(17) 0.0264(4) Uani 1 1 d . . .
H15 H 0.4444 0.0733 0.3521 0.032 Uiso 1 1 calc R . .
C16 C 0.2599(2) 0.2484(3) 0.40983(16) 0.0255(4) Uani 1 1 d . . .
H16 H 0.3109 0.2546 0.4689 0.031 Uiso 1 1 calc R . .
C17 C 0.3535(3) 0.0053(3) 0.18025(17) 0.0286(4) Uani 1 1 d . . .
H17 H 0.4599 -0.0490 0.1932 0.034 Uiso 1 1 calc R . .
C21 C 0.5308(3) -0.3872(3) -0.11658(16) 0.0272(4) Uani 1 1 d . . .
C22 C 0.6161(3) -0.3399(3) -0.04782(17) 0.0293(4) Uani 1 1 d . . .
F22 F 0.77369(17) -0.4026(2) -0.04756(12) 0.0453(4) Uani 1 1 d . . .
C23 C 0.5425(3) -0.2272(3) 0.02156(17) 0.0289(4) Uani 1 1 d . . .
F23 F 0.63549(17) -0.1866(2) 0.08376(12) 0.0437(4) Uani 1 1 d . . .
C24 C 0.3788(3) -0.1545(3) 0.02730(16) 0.0254(4) Uani 1 1 d . . .
C25 C 0.2949(3) -0.2062(3) -0.04203(17) 0.0280(4) Uani 1 1 d . . .
F25 F 0.13633(17) -0.14613(19) -0.04005(11) 0.0395(3) Uani 1 1 d . . .
C26 C 0.3683(3) -0.3190(3) -0.11173(16) 0.0289(4) Uani 1 1 d . . .
F26 F 0.27776(18) -0.36244(19) -0.17443(11) 0.0427(4) Uani 1 1 d . . .
C27 C 0.2933(3) -0.0337(3) 0.09842(17) 0.0276(4) Uani 1 1 d . . .
H27 H 0.1869 0.0212 0.0856 0.033 Uiso 1 1 calc R . .
C31 C -0.1169(3) 0.8904(4) 0.2690(2) 0.0407(6) Uani 1 1 d D . .
F31A F -0.0724(3) 0.8203(3) 0.18165(14) 0.0813(7) Uani 1 1 d D . .
F31B F -0.0928(3) 1.0267(3) 0.26330(18) 0.0781(7) Uani 1 1 d D . .
F31C F -0.27156(19) 0.9265(2) 0.27559(15) 0.0549(5) Uani 1 1 d D . .
C32 C -0.0307(3) 0.7800(3) 0.35674(17) 0.0275(4) Uani 1 1 d . . .
O32 O -0.08731(19) 0.6763(2) 0.38164(13) 0.0331(4) Uani 1 1 d . . .
C33 C 0.1013(3) 0.8044(3) 0.39557(18) 0.0293(4) Uani 1 1 d . A .
H33 H 0.1252 0.8913 0.3707 0.035 Uiso 1 1 calc R . .
C34 C 0.1988(3) 0.7054(3) 0.46943(17) 0.0273(4) Uani 1 1 d . . .
O34 O 0.1939(2) 0.58135(19) 0.51035(13) 0.0318(3) Uani 1 1 d . A .
C35 C 0.3345(3) 0.7553(3) 0.5046(2) 0.0397(6) Uani 0.869(4) 1 d PD A 1
F35A F 0.2842(3) 0.9108(3) 0.52667(19) 0.0602(7) Uani 0.869(4) 1 d PD A 1
F35B F 0.4390(2) 0.7510(3) 0.42920(18) 0.0647(8) Uani 0.869(4) 1 d PD A 1
F35C F 0.4085(4) 0.6780(4) 0.5824(3) 0.0994(16) Uani 0.869(4) 1 d PD A 1
C35B C 0.3345(3) 0.7553(3) 0.5046(2) 0.0397(6) Uani 0.131(4) 1 d PD A 2
F35D F 0.4626(13) 0.6212(13) 0.4988(11) 0.044(4) Uiso 0.131(4) 1 d PD A 2
F35E F 0.350(2) 0.8737(16) 0.4699(13) 0.060(5) Uiso 0.131(4) 1 d PD A 2
F35F F 0.309(2) 0.7566(19) 0.6048(9) 0.057(4) Uiso 0.131(4) 1 d PD A 2

loop_
_atom_site_aniso_label
_atom_site_aniso_U_11
_atom_site_aniso_U_22
_atom_site_aniso_U_33
_atom_site_aniso_U_23
_atom_site_aniso_U_13
_atom_site_aniso_U_12
Cu1 0.02070(16) 0.02171(16) 0.02063(16) -0.00597(13) 0.00227(12) -0.00845(13)
I1 0.05031(10) 0.02373(8) 0.02418(8) -0.00589(5) 0.00860(6) -0.00700(6)
N11 0.0223(8) 0.0249(8) 0.0235(8) -0.0064(7) 0.0021(6) -0.0092(7)
C12 0.0239(10) 0.0294(11) 0.0273(10) -0.0078(8) -0.0006(8) -0.0074(8)
C13 0.0286(10) 0.0311(11) 0.0245(10) -0.0088(8) -0.0007(8) -0.0098(9)
C14 0.0268(10) 0.0249(10) 0.0253(10) -0.0078(8) 0.0047(8) -0.0109(8)
C15 0.0236(10) 0.0277(10) 0.0266(10) -0.0066(8) 0.0020(8) -0.0068(8)
C16 0.0243(10) 0.0292(10) 0.0234(10) -0.0069(8) 0.0003(8) -0.0094(8)
C17 0.0267(10) 0.0289(11) 0.0278(11) -0.0099(8) 0.0038(8) -0.0062(9)
C21 0.0380(12) 0.0207(9) 0.0203(9) -0.0027(7) 0.0044(8) -0.0070(9)
C22 0.0295(11) 0.0297(11) 0.0261(10) -0.0065(8) 0.0061(8) -0.0068(9)
F22 0.0286(7) 0.0575(10) 0.0441(9) -0.0204(8) 0.0073(6) -0.0063(7)
C23 0.0301(11) 0.0324(11) 0.0254(10) -0.0096(9) 0.0031(8) -0.0120(9)
F23 0.0298(7) 0.0599(10) 0.0435(9) -0.0273(8) 0.0030(6) -0.0154(7)
C24 0.0298(10) 0.0251(10) 0.0213(9) -0.0055(8) 0.0023(8) -0.0091(8)
C25 0.0295(11) 0.0273(10) 0.0242(10) -0.0039(8) -0.0010(8) -0.0057(9)
F25 0.0285(7) 0.0458(9) 0.0379(8) -0.0146(7) -0.0047(6) -0.0031(6)
C26 0.0378(12) 0.0265(10) 0.0212(10) -0.0047(8) -0.0018(8) -0.0090(9)
F26 0.0433(8) 0.0473(9) 0.0357(8) -0.0191(7) -0.0068(6) -0.0110(7)
C27 0.0301(11) 0.0262(10) 0.0261(10) -0.0073(8) 0.0033(8) -0.0087(9)
C31 0.0323(12) 0.0507(16) 0.0363(13) -0.0035(11) -0.0054(10) -0.0106(12)
F31A 0.0616(13) 0.1188(19) 0.0307(9) -0.0107(11) -0.0061(9) 0.0111(13)
F31B 0.0840(15) 0.0705(13) 0.0921(16) 0.0474(12) -0.0513(13) -0.0451(12)
F31C 0.0293(8) 0.0605(11) 0.0667(12) -0.0096(9) -0.0113(8) -0.0037(8)
C32 0.0264(10) 0.0289(11) 0.0272(10) -0.0076(8) 0.0040(8) -0.0090(9)
O32 0.0316(8) 0.0371(9) 0.0359(9) -0.0109(7) 0.0053(7) -0.0178(7)
C33 0.0312(11) 0.0295(11) 0.0304(11) 0.0021(9) -0.0033(9) -0.0149(9)
C34 0.0278(10) 0.0288(10) 0.0247(10) -0.0039(8) 0.0029(8) -0.0091(9)
O34 0.0350(9) 0.0280(8) 0.0293(8) 0.0001(6) 0.0044(7) -0.0076(7)
C35 0.0371(13) 0.0463(15) 0.0371(14) 0.0008(11) -0.0091(11) -0.0161(12)
F35A 0.0643(14) 0.0606(14) 0.0675(16) -0.0242(11) -0.0066(12) -0.0336(12)
F35B 0.0413(12) 0.102(2) 0.0659(15) -0.0233(14) 0.0094(10) -0.0418(13)
F35C 0.108(3) 0.117(3) 0.099(3) 0.069(2) -0.081(2) -0.075(2)
C35B 0.0371(13) 0.0463(15) 0.0371(14) 0.0008(11) -0.0091(11) -0.0161(12)

loop_
_atom_type_symbol
_atom_type_description
_atom_type_scat_dispersion_real
_atom_type_scat_dispersion_imag
_atom_type_scat_source
C C 0.0033 0.0016 'International Tables Vol C Tables 4.2.6.8 and 6.1.1.4'
H H 0.0000 0.0000 'International Tables Vol C Tables 4.2.6.8 and 6.1.1.4'
N N 0.0061 0.0033 'International Tables Vol C Tables 4.2.6.8 and 6.1.1.4'
O O 0.0106 0.0060 'International Tables Vol C Tables 4.2.6.8 and 6.1.1.4'
F F 0.0171 0.0103 'International Tables Vol C Tables 4.2.6.8 and 6.1.1.4'
Cu Cu 0.3201 1.2651 'International Tables Vol C Tables 4.2.6.8 and 6.1.1.4'
I I -0.4742 1.8119 'International Tables Vol C Tables 4.2.6.8 and 6.1.1.4'

loop_
_geom_angle_atom_site_label_1
_geom_angle_atom_site_label_2
_geom_angle_atom_site_label_3
_geom_angle
_geom_angle_site_symmetry_1
_geom_angle_site_symmetry_3
_geom_angle_publ_flag
N11 Cu1 N11 180.0 2_566 . ?
N11 Cu1 O34 92.18(6) 2_566 2_566 ?
N11 Cu1 O34 87.82(6) . 2_566 ?
N11 Cu1 O34 87.82(6) 2_566 . ?
N11 Cu1 O34 92.18(6) . . ?
O34 Cu1 O34 180.0 2_566 . ?
N11 Cu1 O32 88.90(7) 2_566 2_566 ?
N11 Cu1 O32 91.10(7) . 2_566 ?
O34 Cu1 O32 87.06(6) 2_566 2_566 ?
O34 Cu1 O32 92.94(6) . 2_566 ?
N11 Cu1 O32 91.10(7) 2_566 . ?
N11 Cu1 O32 88.90(7) . . ?
O34 Cu1 O32 92.94(6) 2_566 . ?
O34 Cu1 O32 87.06(6) . . ?
O32 Cu1 O32 180.0 2_566 . ?
C16 N11 C12 118.16(18) . . ?
C16 N11 Cu1 120.54(14) . . ?
C12 N11 Cu1 121.31(15) . . ?
N11 C12 C13 122.6(2) . . ?
N11 C12 H12 118.7 . . ?
C13 C12 H12 118.7 . . ?
C12 C13 C14 119.8(2) . . ?
C12 C13 H13 120.1 . . ?
C14 C13 H13 120.1 . . ?
C13 C14 C15 117.07(19) . . ?
C13 C14 C17 124.4(2) . . ?
C15 C14 C17 118.6(2) . . ?
C16 C15 C14 119.9(2) . . ?
C16 C15 H15 120.0 . . ?
C14 C15 H15 120.0 . . ?
N11 C16 C15 122.43(19) . . ?
N11 C16 H16 118.8 . . ?
C15 C16 H16 118.8 . . ?
C27 C17 C14 125.6(2) . . ?
C27 C17 H17 117.2 . . ?
C14 C17 H17 117.2 . . ?
C22 C21 C26 117.18(19) . . ?
C22 C21 I1 120.51(17) . . ?
C26 C21 I1 122.31(16) . . ?
F22 C22 C23 118.2(2) . . ?
F22 C22 C21 120.3(2) . . ?
C23 C22 C21 121.5(2) . . ?
F23 C23 C22 117.1(2) . . ?
F23 C23 C24 120.26(19) . . ?
C22 C23 C24 122.6(2) . . ?
C23 C24 C25 114.80(19) . . ?
C23 C24 C27 125.47(19) . . ?
C25 C24 C27 119.7(2) . . ?
F25 C25 C26 118.32(19) . . ?
F25 C25 C24 118.96(19) . . ?
C26 C25 C24 122.7(2) . . ?
F26 C26 C21 120.42(19) . . ?
F26 C26 C25 118.4(2) . . ?
C21 C26 C25 121.2(2) . . ?
C17 C27 C24 126.1(2) . . ?
C17 C27 H27 116.9 . . ?
C24 C27 H27 116.9 . . ?
F31C C31 F31B 106.0(2) . . ?
F31C C31 F31A 106.3(2) . . ?
F31B C31 F31A 108.2(3) . . ?
F31C C31 C32 112.1(2) . . ?
F31B C31 C32 113.7(2) . . ?
F31A C31 C32 110.2(2) . . ?
O32 C32 C33 128.9(2) . . ?
O32 C32 C31 113.8(2) . . ?
C33 C32 C31 117.3(2) . . ?
C32 O32 Cu1 125.07(15) . . ?
C34 C33 C32 123.6(2) . . ?
C34 C33 H33 118.2 . . ?
C32 C33 H33 118.2 . . ?
O34 C34 C33 129.6(2) . . ?
O34 C34 C35 114.7(2) . . ?
C33 C34 C35 115.7(2) . . ?
C34 O34 Cu1 124.42(15) . . ?
F35C C35 F35B 109.3(3) . . ?
F35C C35 F35A 106.6(3) . . ?
F35B C35 F35A 100.9(2) . . ?
F35C C35 C34 115.2(2) . . ?
F35B C35 C34 111.8(2) . . ?
F35A C35 C34 112.0(2) . . ?

loop_
_geom_bond_atom_site_label_1
_geom_bond_atom_site_label_2
_geom_bond_distance
_geom_bond_site_symmetry_2
_geom_bond_publ_flag
Cu1 N11 1.9907(17) 2_566 ?
Cu1 N11 1.9907(17) . ?
Cu1 O34 2.1330(17) 2_566 ?
Cu1 O34 2.1331(17) . ?
Cu1 O32 2.1373(18) 2_566 ?
Cu1 O32 2.1374(18) . ?
I1 C21 2.076(2) . ?
N11 C16 1.339(3) . ?
N11 C12 1.345(3) . ?
C12 C13 1.379(3) . ?
C12 H12 0.9300 . ?
C13 C14 1.394(3) . ?
C13 H13 0.9300 . ?
C14 C15 1.396(3) . ?
C14 C17 1.463(3) . ?
C15 C16 1.381(3) . ?
C15 H15 0.9300 . ?
C16 H16 0.9300 . ?
C17 C27 1.337(3) . ?
C17 H17 0.9300 . ?
C21 C22 1.379(3) . ?
C21 C26 1.380(3) . ?
C22 F22 1.336(3) . ?
C22 C23 1.378(3) . ?
C23 F23 1.339(2) . ?
C23 C24 1.394(3) . ?
C24 C25 1.398(3) . ?
C24 C27 1.461(3) . ?
C25 F25 1.343(3) . ?
C25 C26 1.380(3) . ?
C26 F26 1.341(2) . ?
C27 H27 0.9300 . ?
C31 F31C 1.320(3) . ?
C31 F31B 1.322(3) . ?
C31 F31A 1.325(3) . ?
C31 C32 1.532(4) . ?
C32 O32 1.244(3) . ?
C32 C33 1.400(3) . ?
C33 C34 1.394(3) . ?
C33 H33 0.9300 . ?
C34 O34 1.237(3) . ?
C34 C35 1.535(3) . ?
C35 F35C 1.280(3) . ?
C35 F35B 1.347(3) . ?
C35 F35A 1.360(4) . ?

loop_
_geom_torsion_atom_site_label_1
_geom_torsion_atom_site_label_2
_geom_torsion_atom_site_label_3
_geom_torsion_atom_site_label_4
_geom_torsion
_geom_torsion_site_symmetry_1
_geom_torsion_site_symmetry_2
_geom_torsion_site_symmetry_3
_geom_torsion_site_symmetry_4
_geom_torsion_publ_flag
O34 Cu1 N11 C16 -130.85(17) 2_566 . . . ?
O34 Cu1 N11 C16 49.15(17) . . . . ?
O32 Cu1 N11 C16 -43.84(16) 2_566 . . . ?
O32 Cu1 N11 C16 136.16(16) . . . . ?
O34 Cu1 N11 C12 49.24(17) 2_566 . . . ?
O34 Cu1 N11 C12 -130.75(17) . . . . ?
O32 Cu1 N11 C12 136.26(17) 2_566 . . . ?
O32 Cu1 N11 C12 -43.74(17) . . . . ?
C16 N11 C12 C13 1.0(3) . . . . ?
Cu1 N11 C12 C13 -179.06(17) . . . . ?
N11 C12 C13 C14 0.1(3) . . . . ?
C12 C13 C14 C15 -1.4(3) . . . . ?
C12 C13 C14 C17 178.2(2) . . . . ?
C13 C14 C15 C16 1.6(3) . . . . ?
C17 C14 C15 C16 -178.1(2) . . . . ?
C12 N11 C16 C15 -0.8(3) . . . . ?
Cu1 N11 C16 C15 179.26(16) . . . . ?
C14 C15 C16 N11 -0.5(3) . . . . ?
C13 C14 C17 C27 -7.9(4) . . . . ?
C15 C14 C17 C27 171.8(2) . . . . ?
C26 C21 C22 F22 179.2(2) . . . . ?
I1 C21 C22 F22 -1.4(3) . . . . ?
C26 C21 C22 C23 -1.2(3) . . . . ?
I1 C21 C22 C23 178.17(18) . . . . ?
F22 C22 C23 F23 1.0(3) . . . . ?
C21 C22 C23 F23 -178.6(2) . . . . ?
F22 C22 C23 C24 179.9(2) . . . . ?
C21 C22 C23 C24 0.3(4) . . . . ?
F23 C23 C24 C25 179.6(2) . . . . ?
C22 C23 C24 C25 0.7(3) . . . . ?
F23 C23 C24 C27 -0.7(4) . . . . ?
C22 C23 C24 C27 -179.6(2) . . . . ?
C23 C24 C25 F25 178.1(2) . . . . ?
C27 C24 C25 F25 -1.6(3) . . . . ?
C23 C24 C25 C26 -0.8(3) . . . . ?
C27 C24 C25 C26 179.5(2) . . . . ?
C22 C21 C26 F26 -178.2(2) . . . . ?
I1 C21 C26 F26 2.4(3) . . . . ?
C22 C21 C26 C25 1.1(3) . . . . ?
I1 C21 C26 C25 -178.25(17) . . . . ?
F25 C25 C26 F26 0.4(3) . . . . ?
C24 C25 C26 F26 179.2(2) . . . . ?
F25 C25 C26 C21 -179.0(2) . . . . ?
C24 C25 C26 C21 -0.1(4) . . . . ?
C14 C17 C27 C24 -179.7(2) . . . . ?
C23 C24 C27 C17 -13.2(4) . . . . ?
C25 C24 C27 C17 166.5(2) . . . . ?
F31C C31 C32 O32 39.4(3) . . . . ?
F31B C31 C32 O32 159.6(2) . . . . ?
F31A C31 C32 O32 -78.8(3) . . . . ?
F31C C31 C32 C33 -142.6(2) . . . . ?
F31B C31 C32 C33 -22.5(3) . . . . ?
F31A C31 C32 C33 99.2(3) . . . . ?
C33 C32 O32 Cu1 2.1(3) . . . . ?
C31 C32 O32 Cu1 179.78(15) . . . . ?
N11 Cu1 O32 C32 80.11(18) 2_566 . . . ?
N11 Cu1 O32 C32 -99.89(18) . . . . ?
O34 Cu1 O32 C32 172.35(18) 2_566 . . . ?
O34 Cu1 O32 C32 -7.65(18) . . . . ?
O32 C32 C33 C34 3.1(4) . . . . ?
C31 C32 C33 C34 -174.5(2) . . . . ?
C32 C33 C34 O34 3.0(4) . . . . ?
C32 C33 C34 C35 -178.1(2) . . . . ?
C33 C34 O34 Cu1 -12.6(3) . . . . ?
C35 C34 O34 Cu1 168.43(16) . . . . ?
N11 Cu1 O34 C34 -78.81(18) 2_566 . . . ?
N11 Cu1 O34 C34 101.19(18) . . . . ?
O32 Cu1 O34 C34 -167.60(18) 2_566 . . . ?
O32 Cu1 O34 C34 12.40(18) . . . . ?
O34 C34 C35 F35C -10.9(4) . . . . ?
C33 C34 C35 F35C 170.0(3) . . . . ?
O34 C34 C35 F35B 114.6(3) . . . . ?
C33 C34 C35 F35B -64.4(3) . . . . ?
O34 C34 C35 F35A -132.9(2) . . . . ?
C33 C34 C35 F35A 48.0(3) . . . . ?
